data_9017403
loop_
_publ_author_name
'Drits, V. A.'
'Guggenheim, S.'
'Zviagina, B. B.'
'Kogure, T.'

_publ_section_title
;
 Structures of the 2:1 layers of pyrophyllite and talc
 Note: structure is averaged to remove stacking disorder effects
;
_journal_name_full 'Clays and Clay Minerals'
_journal_page_first 574
_journal_page_last 587
_journal_volume 60
_journal_year 2012
_chemical_compound_source 'Harford County, Maryland, USA'
_chemical_formula_sum 'H2 Mg3 O12 Si4'
_chemical_name_mineral Talc
_space_group_IT_number 2
_space_group_name_Hall '-C 1'
_space_group_name_H-M_alt 'C -1'
_symmetry_space_group_name_H-M 'C -1'
_cell_angle_alpha 90.69
_cell_angle_beta 90.9
_cell_angle_gamma 90
_cell_formula_units_Z 2
_cell_length_a 5.1848
_cell_length_b 8.9230
_cell_length_c 9.19
_cell_volume 425.083
_database_code_amcsd 0020723
_exptl_crystal_density_diffrn 2.963
_cod_data_source_file inputs/fixed/downloads/14/14603.cif
_cod_data_source_block 14603
_cod_original_formula_sum 'Mg3 Si4 O12 H2'
_cod_database_code 9017403

loop_
_space_group_symop_operation_xyz
x,y,z
1/2+x,1/2+y,z
-x,-y,-z
1/2-x,1/2-y,-z

loop_
_atom_site_label
_atom_site_fract_x
_atom_site_fract_y
_atom_site_fract_z
_atom_site_type_symbol
_atom_site_attached_hydrogens
Mg1 0.00000 0.00000 0.00000 Mg 0
Mg2 0.50000 0.16659 0.00000 Mg 0
Si1 0.83367 0.16683 0.29100 Si 0
Si2 0.33367 0.33317 0.29100 Si 0
O1 0.33361 0.33303 0.11760 O 0
O2 0.83361 0.16698 0.11760 O 0
O-h1 0.33297 0.00000 0.11260 O 0
Ob1 0.35160 0.50000 0.34810 O 0
Ob2 0.57486 0.24099 0.34890 O 0
Ob3 0.07485 0.25901 0.34890 O 0
H 0.33302 0.00153 0.20300 H 0

loop_
_cod_changelog_entry_id
_cod_changelog_entry_author
_cod_changelog_entry_date
_cod_changelog_entry_text
1
;cod-tools version 3.8.0
Id: cif_guess_AMCSD_atom_types 9581 2023-05-17 12:35:41Z saulius
;
2023-05-18T08:46:46+03:00
;Derived atom types and hydrogen counts
from atom names that follow the AMCSD naming convention
(Wat == water, O-H == hydroxyl).
;

loop_
_cod_related_entry_id
_cod_related_entry_database
_cod_related_entry_code
1 AMCSD 0020723
